data_4000402
_journal_name_full 'Chemistry of Materials'
_journal_paper_doi 10.1021/cm049831k
_journal_year 2004
_chemical_formula_sum 'Ba3 Ni O9 Ta2'
_chemical_formula_weight 976.62
_space_group_IT_number 164
_symmetry_cell_setting trigonal
_symmetry_space_group_name_Hall '-P 3 2"'
_symmetry_space_group_name_H-M 'P -3 m 1'
_cell_angle_alpha 90.0
_cell_angle_beta 90.0
_cell_angle_gamma 120.0
_cell_formula_units_Z 1
_cell_length_a 5.75513(8)
_cell_length_b 5.75513
_cell_length_c 7.07480(12)
_cell_volume 202.93417
_cod_database_code 4000402

loop_
_symmetry_equiv_pos_site_id
_symmetry_equiv_pos_as_xyz
1 +x,+y,+z
2 -y,x-y,+z
3 y-x,-x,+z
4 y-x,+y,+z
5 -y,-x,+z
6 +x,x-y,+z
-1 -x,-y,-z
-2 +y,y-x,-z
-3 x-y,+x,-z
-4 x-y,-y,-z
-5 +y,+x,-z
-6 -x,y-x,-z

loop_
_atom_site_type_symbol
_atom_site_label
_atom_site_fract_x
_atom_site_fract_y
_atom_site_fract_z
_atom_site_occupancy
_atom_site_thermal_displace_type
_atom_site_U_iso_or_equiv
_atom_site_symmetry_multiplicity
BA BA2 0.33333 0.66667 0.6635(7) 1.0 Uiso 0.0074(8) 2
BA BA1 0.0 0.0 0.0 1.0 Uiso 0.0056(14) 1
NI NI1 0.0 0.0 0.5 1.0 Uiso 0.0079(8) 1
TA TA1 0.33333 0.66667 0.1774(5) 1.0 Uiso 0.0014(6) 2
O O1 0.5 0.0 0.0 1.0 Uiso 0.0101(9) 3
O O2 0.16954(28) 0.3391(6) 0.3257(4) 1.0 Uiso 0.0072(5) 6
